data_4326695
loop_
_publ_author_name
'Helle Svendsen'
'Mads Ry Vogel J\/orgensen'
'Jacob Overgaard'
'Yu-Sheng Chen'
'Guillaume Chastanet'
'Jean-Fran\,cois L\'etard'
'Kenichi Kato'
'Masaki Takata'
'Bo B. Iversen'

_publ_section_title
;
 Analysis of the Photomagnetic Properties of Cyano-Bridged
 Heterobimetallic Complexes by X-Ray Diffraction
;
_journal_name_full 'Inorganic Chemistry'
_journal_page_first 10974
_journal_page_last 10984
_journal_paper_doi 10.1021/ic2015258
_journal_volume 50
_journal_year 2011
_chemical_formula_moiety 'Fe C6 N6, Yb C12 H36 N4 O8'
_chemical_formula_sum 'C18 H36 Fe N10 O8 Yb'
_chemical_formula_weight 749.46
_chemical_name_systematic
; 
 YbFeDMF Ground State (APS) 
;
_space_group_IT_number 14
_symmetry_cell_setting monoclinic
_symmetry_space_group_name_Hall '-P 2ybc'
_symmetry_space_group_name_H-M 'P 1 21/c 1'
_atom_sites_solution_hydrogens geom
_atom_sites_solution_primary direct
_atom_sites_solution_secondary difmap
_audit_creation_method SHELXL-97
_cell_angle_alpha 90.00
_cell_angle_beta 96.6930(10)
_cell_angle_gamma 90.00
_cell_formula_units_Z 4
_cell_length_a 13.8284(7)
_cell_length_b 8.7914(5)
_cell_length_c 24.4382(12)
_cell_measurement_temperature 15(2)
_cell_volume 2950.7(3)
_computing_cell_refinement 'SAINT+ (Bruker-AXS. Madison WI)'
_computing_data_collection 'ApexII (Bruker-AXS, Madison WI'
_computing_data_reduction 'SADABS (Sheldrick, 1997)'
_computing_structure_refinement 'SHELXL-97 (Sheldrick, 1997)'
_computing_structure_solution 'SHELXS-97 (Sheldrick, 1990)'
_diffrn_ambient_temperature 15(2)
_diffrn_measured_fraction_theta_full 0.992
_diffrn_measured_fraction_theta_max 0.866
_diffrn_measurement_method \f-scans
_diffrn_radiation_monochromator graphite
_diffrn_radiation_source 'synchrotron radiation'
_diffrn_radiation_wavelength 0.41328
_diffrn_reflns_av_R_equivalents 0.0708
_diffrn_reflns_av_sigmaI/netI 0.0667
_diffrn_reflns_limit_h_max 23
_diffrn_reflns_limit_h_min -23
_diffrn_reflns_limit_k_max 15
_diffrn_reflns_limit_k_min 0
_diffrn_reflns_limit_l_max 44
_diffrn_reflns_limit_l_min 0
_diffrn_reflns_number 82212
_diffrn_reflns_theta_full 20.00
_diffrn_reflns_theta_max 21.96
_diffrn_reflns_theta_min 1.22
_exptl_absorpt_coefficient_mu 0.809
_exptl_absorpt_correction_T_max 0.978
_exptl_absorpt_correction_T_min 0.887
_exptl_absorpt_correction_type empirical
_exptl_crystal_colour yellow-green
_exptl_crystal_density_diffrn 1.687
_exptl_crystal_description block
_exptl_crystal_F_000 1496
_exptl_crystal_size_max 0.03
_exptl_crystal_size_mid 0.03
_exptl_crystal_size_min 0.02
_refine_diff_density_max 1.293
_refine_diff_density_min -1.521
_refine_diff_density_rms 0.243
_refine_ls_extinction_method none
_refine_ls_goodness_of_fit_ref 1.177
_refine_ls_hydrogen_treatment mixed
_refine_ls_matrix_type full
_refine_ls_number_parameters 375
_refine_ls_number_reflns 15842
_refine_ls_number_restraints 12
_refine_ls_restrained_S_all 1.177
_refine_ls_R_factor_all 0.0539
_refine_ls_R_factor_gt 0.0390
_refine_ls_shift/su_max 0.002
_refine_ls_shift/su_mean 0.000
_refine_ls_structure_factor_coef Fsqd
_refine_ls_weighting_details 'calc w=1/[\s^2^(Fo^2^)+(0.0000P)^2^+0.0000P] where P=(Fo^2^+2Fc^2^)/3'
_refine_ls_weighting_scheme calc
_refine_ls_wR_factor_gt 0.0698
_refine_ls_wR_factor_ref 0.0727
_reflns_number_gt 12659
_reflns_number_total 15842
_reflns_threshold_expression >2sigma(I)
_cod_data_source_file ic2015258_si_001_11.cif
_cod_data_source_block YbFeDMF_GS
_cod_database_code 4326695

loop_
_symmetry_equiv_pos_as_xyz
'x, y, z'
'-x, y+1/2, -z+1/2'
'-x, -y, -z'
'x, -y-1/2, z-1/2'

loop_
_atom_site_label
_atom_site_type_symbol
_atom_site_fract_x
_atom_site_fract_y
_atom_site_fract_z
_atom_site_U_iso_or_equiv
_atom_site_adp_type
_atom_site_occupancy
_atom_site_symmetry_multiplicity
_atom_site_calc_flag
_atom_site_refinement_flags
Fe1 Fe 0.75322(2) 0.71886(3) 0.837223(11) 0.00485(5) Uani 1 1 d .
Yb1 Yb 0.763076(6) 0.400965(9) 0.649657(3) 0.00482(2) Uani 1 1 d .
C1 C 0.89209(15) 0.6915(2) 0.85284(8) 0.0084(3) Uani 1 1 d .
C2 C 0.75822(15) 0.8640(2) 0.89715(8) 0.0091(3) Uani 1 1 d .
C4 C 0.61336(15) 0.7323(2) 0.82134(8) 0.0083(3) Uani 1 1 d .
C3 C 0.73558(14) 0.5563(2) 0.88872(8) 0.0078(3) Uani 1 1 d .
C5 C 0.76506(14) 0.8829(2) 0.78489(8) 0.0083(3) Uani 1 1 d .
C6 C 0.75718(14) 0.5791(2) 0.77698(8) 0.0084(3) Uani 1 1 d .
N1 N 0.97507(13) 0.6717(2) 0.86224(8) 0.0122(3) Uani 1 1 d .
N2 N 0.76570(14) 0.9502(2) 0.93302(8) 0.0140(4) Uani 1 1 d .
N4 N 0.52988(13) 0.7362(2) 0.81155(7) 0.0103(3) Uani 1 1 d .
N3 N 0.72451(14) 0.4618(2) 0.92006(7) 0.0125(3) Uani 1 1 d .
N5 N 0.76887(13) 0.9798(2) 0.75320(7) 0.0117(3) Uani 1 1 d .
N6 N 0.76277(13) 0.5001(2) 0.73964(7) 0.0092(3) Uani 1 1 d .
O40 O 0.66408(10) 0.32348(17) 0.57284(6) 0.0101(3) Uani 1 1 d .
C40 C 0.57706(16) 0.2849(3) 0.56606(9) 0.0130(4) Uani 1 1 d .
H40 H 0.5477 0.2576 0.5970 0.016 Uiso 1 1 calc R
N40 N 0.52374(13) 0.2805(2) 0.51766(7) 0.0123(3) Uani 1 1 d .
C42 C 0.42408(17) 0.2246(3) 0.51207(10) 0.0235(5) Uani 1 1 d .
H42A H 0.4212 0.1272 0.4942 0.035 Uiso 1 1 calc R
H42B H 0.3826 0.2950 0.4904 0.035 Uiso 1 1 calc R
H42C H 0.4027 0.2149 0.5479 0.035 Uiso 1 1 calc R
C41 C 0.56413(16) 0.3245(3) 0.46757(9) 0.0155(4) Uani 1 1 d .
H41A H 0.6292 0.3620 0.4768 0.023 Uiso 1 1 calc R
H41B H 0.5245 0.4028 0.4490 0.023 Uiso 1 1 calc R
H41C H 0.5654 0.2378 0.4438 0.023 Uiso 1 1 calc R
O30 O 0.61351(10) 0.52297(16) 0.65313(6) 0.0088(3) Uani 1 1 d .
C30 C 0.59962(15) 0.6583(2) 0.66462(8) 0.0093(3) Uani 1 1 d .
H30 H 0.6536 0.7220 0.6691 0.011 Uiso 1 1 calc R
N30 N 0.51415(12) 0.71892(19) 0.67102(7) 0.0085(3) Uani 1 1 d .
C32 C 0.50397(16) 0.8802(2) 0.68252(9) 0.0117(4) Uani 1 1 d .
H32A H 0.5657 0.9298 0.6820 0.018 Uiso 1 1 calc R
H32B H 0.4823 0.8926 0.7182 0.018 Uiso 1 1 calc R
H32C H 0.4572 0.9246 0.6550 0.018 Uiso 1 1 calc R
C31 C 0.42628(16) 0.6275(2) 0.66903(10) 0.0134(4) Uani 1 1 d .
H31A H 0.4382 0.5287 0.6545 0.020 Uiso 1 1 calc R
H31B H 0.3747 0.6763 0.6458 0.020 Uiso 1 1 calc R
H31C H 0.4079 0.6171 0.7055 0.020 Uiso 1 1 calc R
O20 O 0.76797(11) 0.62402(16) 0.59936(6) 0.0097(3) Uani 1 1 d .
C20 C 0.82814(15) 0.6668(2) 0.56832(8) 0.0102(4) Uani 1 1 d .
H20 H 0.8668 0.5927 0.5545 0.012 Uiso 1 1 calc R
N20 N 0.84112(13) 0.8086(2) 0.55363(7) 0.0123(3) Uani 1 1 d .
C21 C 0.78379(19) 0.9333(3) 0.57196(10) 0.0174(4) Uani 1 1 d .
H21A H 0.7380 0.8944 0.5951 0.026 Uiso 1 1 calc R
H21B H 0.7493 0.9828 0.5405 0.026 Uiso 1 1 calc R
H21C H 0.8262 1.0051 0.5923 0.026 Uiso 1 1 calc R
C22 C 0.91499(19) 0.8494(3) 0.51813(11) 0.0235(5) Uani 1 1 d .
H22A H 0.9517 0.7605 0.5108 0.035 Uiso 1 1 calc R
H22B H 0.9579 0.9244 0.5362 0.035 Uiso 1 1 calc R
H22C H 0.8839 0.8901 0.4841 0.035 Uiso 1 1 calc R
O10 O 0.91578(10) 0.50107(17) 0.67551(6) 0.0101(3) Uani 1 1 d .
C10 C 0.99456(15) 0.5543(2) 0.66292(8) 0.0100(4) Uani 1 1 d .
H10 H 1.0344 0.4906 0.6450 0.012 Uiso 1 1 calc R
N10 N 1.02406(12) 0.69429(19) 0.67348(7) 0.0085(3) Uani 1 1 d .
C11 C 0.96653(17) 0.8026(3) 0.70098(9) 0.0149(4) Uani 1 1 d .
H11A H 0.9097 0.7528 0.7115 0.022 Uiso 1 1 calc R
H11B H 0.9471 0.8851 0.6764 0.022 Uiso 1 1 calc R
H11C H 1.0048 0.8415 0.7332 0.022 Uiso 1 1 calc R
C12 C 1.11644(16) 0.7487(3) 0.65675(9) 0.0139(4) Uani 1 1 d .
H12A H 1.1484 0.6669 0.6400 0.021 Uiso 1 1 calc R
H12B H 1.1574 0.7847 0.6885 0.021 Uiso 1 1 calc R
H12C H 1.1040 0.8302 0.6307 0.021 Uiso 1 1 calc R
O99 O 0.83358(12) 0.27163(18) 0.47888(6) 0.0126(3) Uani 1 1 d D
O3 O 0.85706(10) 0.20169(16) 0.69254(6) 0.0097(3) Uani 1 1 d D
O2 O 0.66477(10) 0.22051(16) 0.68557(6) 0.0091(3) Uani 1 1 d D
O1 O 0.85836(10) 0.31697(17) 0.58466(6) 0.0092(3) Uani 1 1 d D
H1A H 0.9187(12) 0.274(3) 0.5992(9) 0.031(9) Uiso 1 1 d D
H1B H 0.8422(19) 0.297(3) 0.5464(5) 0.037(9) Uiso 1 1 d D
H3A H 0.9196(12) 0.194(3) 0.6807(12) 0.041(10) Uiso 1 1 d D
H3B H 0.842(2) 0.118(3) 0.7148(13) 0.061(13) Uiso 1 1 d D
H99A H 0.793(2) 0.193(2) 0.4608(13) 0.054(11) Uiso 1 1 d D
H2A H 0.5981(10) 0.242(4) 0.6900(14) 0.055(11) Uiso 1 1 d D
H2B H 0.688(2) 0.136(3) 0.7084(12) 0.044(10) Uiso 1 1 d D
H99B H 0.810(2) 0.3702(16) 0.4666(14) 0.058(12) Uiso 1 1 d D

loop_
_atom_site_aniso_label
_atom_site_aniso_U_11
_atom_site_aniso_U_22
_atom_site_aniso_U_33
_atom_site_aniso_U_23
_atom_site_aniso_U_13
_atom_site_aniso_U_12
Fe1 0.00429(11) 0.00457(11) 0.00586(12) -0.00016(9) 0.00129(9) -0.00026(9)
Yb1 0.00493(4) 0.00471(4) 0.00490(4) -0.00003(3) 0.00094(3) 0.00001(3)
C1 0.0098(8) 0.0083(8) 0.0074(8) 0.0004(6) 0.0023(7) -0.0022(7)
C2 0.0087(8) 0.0088(8) 0.0097(8) 0.0018(7) 0.0002(7) 0.0002(7)
C4 0.0110(9) 0.0069(8) 0.0073(8) 0.0000(6) 0.0024(7) -0.0018(7)
C3 0.0068(8) 0.0089(8) 0.0076(8) -0.0025(6) 0.0010(6) 0.0013(7)
C5 0.0068(8) 0.0089(8) 0.0093(8) -0.0016(6) 0.0016(7) -0.0003(7)
C6 0.0066(8) 0.0090(8) 0.0094(8) 0.0037(7) 0.0008(7) 0.0004(7)
N1 0.0108(8) 0.0125(8) 0.0136(8) -0.0007(6) 0.0023(7) -0.0004(7)
N2 0.0165(9) 0.0117(8) 0.0137(9) -0.0021(7) 0.0019(7) 0.0013(7)
N4 0.0102(8) 0.0087(7) 0.0124(8) -0.0006(6) 0.0027(6) -0.0003(6)
N3 0.0140(8) 0.0111(8) 0.0126(8) 0.0018(6) 0.0029(7) 0.0004(7)
N5 0.0123(8) 0.0102(8) 0.0130(8) 0.0019(6) 0.0032(7) -0.0003(7)
N6 0.0086(7) 0.0100(8) 0.0090(7) 0.0004(6) 0.0002(6) 0.0005(6)
O40 0.0076(6) 0.0142(7) 0.0087(6) -0.0023(5) 0.0013(5) -0.0026(5)
C40 0.0120(9) 0.0179(10) 0.0094(9) -0.0019(8) 0.0033(7) -0.0022(8)
N40 0.0087(8) 0.0188(9) 0.0094(8) -0.0025(7) 0.0015(6) -0.0019(7)
C42 0.0122(10) 0.0402(15) 0.0182(11) -0.0061(11) 0.0021(9) -0.0087(10)
C41 0.0136(10) 0.0226(11) 0.0103(9) 0.0018(8) 0.0008(8) 0.0005(9)
O30 0.0091(6) 0.0079(6) 0.0093(6) 0.0004(5) 0.0006(5) 0.0018(5)
C30 0.0081(8) 0.0112(9) 0.0082(8) -0.0001(7) -0.0006(7) 0.0000(7)
N30 0.0084(7) 0.0068(7) 0.0102(7) -0.0001(6) 0.0011(6) 0.0008(6)
C32 0.0124(9) 0.0087(9) 0.0138(9) -0.0016(7) 0.0008(7) 0.0017(7)
C31 0.0091(9) 0.0122(9) 0.0198(11) -0.0005(8) 0.0049(8) -0.0008(7)
O20 0.0105(7) 0.0081(6) 0.0108(7) 0.0027(5) 0.0022(5) -0.0007(5)
C20 0.0107(9) 0.0087(8) 0.0109(9) 0.0032(7) -0.0003(7) 0.0000(7)
N20 0.0119(8) 0.0118(8) 0.0128(8) 0.0057(6) -0.0003(6) -0.0027(7)
C21 0.0240(12) 0.0100(9) 0.0180(11) 0.0017(8) 0.0017(9) -0.0028(9)
C22 0.0181(11) 0.0276(13) 0.0258(13) 0.0168(11) 0.0072(10) -0.0037(10)
O10 0.0079(6) 0.0116(7) 0.0106(6) 0.0004(5) 0.0006(5) -0.0037(5)
C10 0.0103(9) 0.0101(8) 0.0094(8) -0.0006(7) 0.0005(7) 0.0004(7)
N10 0.0090(7) 0.0072(7) 0.0094(7) -0.0002(6) 0.0014(6) -0.0010(6)
C11 0.0163(10) 0.0119(9) 0.0169(10) -0.0023(8) 0.0033(8) 0.0034(8)
C12 0.0119(9) 0.0144(9) 0.0158(10) 0.0010(8) 0.0029(8) -0.0045(8)
O99 0.0155(7) 0.0128(7) 0.0093(7) -0.0005(5) 0.0000(6) 0.0000(6)
O3 0.0072(6) 0.0094(6) 0.0134(7) 0.0047(5) 0.0043(5) 0.0009(5)
O2 0.0053(6) 0.0102(7) 0.0122(7) 0.0034(5) 0.0034(5) -0.0004(5)
O1 0.0086(6) 0.0121(7) 0.0068(6) -0.0008(5) 0.0003(5) 0.0034(5)

loop_
_atom_type_symbol
_atom_type_description
_atom_type_scat_dispersion_real
_atom_type_scat_dispersion_imag
_atom_type_scat_source
C C -0.0001 0.0005 'International Tables Vol C Tables 4.2.6.8 and 6.1.1.4'
H H 0.0000 0.0000 'International Tables Vol C Tables 4.2.6.8 and 6.1.1.4'
N N 0.0005 0.0010 'International Tables Vol C Tables 4.2.6.8 and 6.1.1.4'
O O 0.0017 0.0018 'International Tables Vol C Tables 4.2.6.8 and 6.1.1.4'
Fe Fe 0.1985 0.3064 'International Tables Vol C Tables 4.2.6.8 and 6.1.1.4'
Yb Yb -0.5567 2.2122 'International Tables Vol C Tables 4.2.6.8 and 6.1.1.4'

loop_
_geom_angle_atom_site_label_1
_geom_angle_atom_site_label_2
_geom_angle_atom_site_label_3
_geom_angle
C6 Fe1 C1 87.44(8)
C6 Fe1 C4 90.14(8)
C1 Fe1 C4 176.34(8)
C6 Fe1 C2 176.05(9)
C1 Fe1 C2 89.17(9)
C4 Fe1 C2 93.35(8)
C6 Fe1 C3 92.45(8)
C1 Fe1 C3 88.70(8)
C4 Fe1 C3 88.67(8)
C2 Fe1 C3 89.49(8)
C6 Fe1 C5 87.62(8)
C1 Fe1 C5 93.68(8)
C4 Fe1 C5 88.95(8)
C2 Fe1 C5 90.58(8)
C3 Fe1 C5 177.61(9)
O40 Yb1 O1 71.03(5)
O40 Yb1 O10 141.01(5)
O1 Yb1 O10 74.45(5)
O40 Yb1 O20 82.46(5)
O1 Yb1 O20 81.43(5)
O10 Yb1 O20 74.95(5)
O40 Yb1 O2 77.70(5)
O1 Yb1 O2 116.64(5)
O10 Yb1 O2 135.50(5)
O20 Yb1 O2 146.18(5)
O40 Yb1 O30 73.75(5)
O1 Yb1 O30 138.76(5)
O10 Yb1 O30 126.86(5)
O20 Yb1 O30 73.28(5)
O2 Yb1 O30 74.99(5)
O40 Yb1 O3 112.91(5)
O1 Yb1 O3 74.78(5)
O10 Yb1 O3 73.84(5)
O20 Yb1 O3 144.74(5)
O2 Yb1 O3 68.97(5)
O30 Yb1 O3 140.31(5)
O40 Yb1 N6 143.55(5)
O1 Yb1 N6 145.41(6)
O10 Yb1 N6 72.88(6)
O20 Yb1 N6 100.64(6)
O2 Yb1 N6 80.57(6)
O30 Yb1 N6 72.55(5)
O3 Yb1 N6 85.46(6)
N1 C1 Fe1 178.50(19)
N2 C2 Fe1 176.92(19)
N4 C4 Fe1 178.16(18)
N3 C3 Fe1 178.60(18)
N5 C5 Fe1 177.73(19)
N6 C6 Fe1 176.52(18)
C6 N6 Yb1 164.17(16)
C40 O40 Yb1 131.78(14)
O40 C40 N40 124.0(2)
C40 N40 C42 121.23(19)
C40 N40 C41 121.13(18)
C42 N40 C41 117.58(18)
C30 O30 Yb1 127.42(13)
O30 C30 N30 125.20(19)
C30 N30 C31 121.92(18)
C30 N30 C32 121.56(18)
C31 N30 C32 116.48(17)
C20 O20 Yb1 129.76(13)
O20 C20 N20 125.0(2)
C20 N20 C21 122.27(19)
C20 N20 C22 121.5(2)
C21 N20 C22 116.25(19)
C10 O10 Yb1 150.13(14)
O10 C10 N10 124.0(2)
C10 N10 C11 122.04(18)
C10 N10 C12 120.80(18)
C11 N10 C12 117.15(17)

loop_
_geom_bond_atom_site_label_1
_geom_bond_atom_site_label_2
_geom_bond_distance
Fe1 C6 1.923(2)
Fe1 C1 1.929(2)
Fe1 C4 1.931(2)
Fe1 C2 1.938(2)
Fe1 C3 1.939(2)
Fe1 C5 1.947(2)
Yb1 O40 2.2942(14)
Yb1 O1 2.3006(14)
Yb1 O10 2.3069(14)
Yb1 O20 2.3196(14)
Yb1 O2 2.3266(14)
Yb1 O30 2.3402(14)
Yb1 O3 2.3535(14)
Yb1 N6 2.3659(17)
C1 N1 1.157(3)
C2 N2 1.154(3)
C4 N4 1.152(3)
C3 N3 1.152(3)
C5 N5 1.156(3)
C6 N6 1.157(3)
O40 C40 1.242(3)
C40 N40 1.319(3)
N40 C42 1.454(3)
N40 C41 1.456(3)
O30 C30 1.242(2)
C30 N30 1.322(3)
N30 C31 1.453(3)
N30 C32 1.456(3)
O20 C20 1.247(2)
C20 N20 1.316(3)
N20 C21 1.454(3)
N20 C22 1.460(3)
O10 C10 1.256(2)
C10 N10 1.313(3)
N10 C11 1.455(3)
N10 C12 1.466(3)
